data_4308178
loop_
_publ_author_name
'Michael S. Hill'
'Peter B. Hitchcock'
'Ruti Pongtavornpinyo'

_publ_section_title
;
Oxidative Addition Reactions of Alkyl Halides with the Group 13 Carbene
Analogue [In{N(Dipp)C(Me)}2CH] (Dipp = 2,6-iPr2C6H3)
;
_journal_name_full 'Inorganic Chemistry'
_journal_page_first 3783
_journal_page_last 3788
_journal_paper_doi 10.1021/ic070183r
_journal_volume 46
_journal_year 2007
_chemical_compound_source 'synthesis as described'
_chemical_formula_moiety 'C32 H48 Br In N2'
_chemical_formula_sum 'C32 H48 Br In N2'
_chemical_formula_weight 655.45
_chemical_name_systematic
;
 ?
;
_space_group_IT_number 62
_symmetry_cell_setting orthorhombic
_symmetry_Int_Tables_number 62
_symmetry_space_group_name_Hall '-P 2ac 2n'
_symmetry_space_group_name_H-M 'P n m a'
_atom_sites_solution_hydrogens geom
_atom_sites_solution_primary direct
_atom_sites_solution_secondary difmap
_audit_conform_dict_location ftp://ftp.iucr.org/pub/cif_core.dic
_audit_conform_dict_name cif_core.dic
_audit_conform_dict_version 2.2
_audit_creation_date 2004-11-15T13:10:34-00:00
_audit_creation_method 'WinGX routine CIF_UPDATE'
_cell_angle_alpha 90
_cell_angle_beta 90
_cell_angle_gamma 90
_cell_formula_units_Z 4
_cell_length_a 15.6859(3)
_cell_length_b 21.4625(3)
_cell_length_c 9.5450(2)
_cell_measurement_reflns_used 26620
_cell_measurement_temperature 173(2)
_cell_measurement_theta_max 26.022
_cell_measurement_theta_min 3.395
_cell_measurement_wavelength 0.71073
_cell_volume 3213.41(10)
_computing_cell_refinement 'HKL Scalepack (Otwinowski & Minor 1997)'
_computing_data_collection 'Collect (Nonius BV, 1997-2000)'
_computing_data_reduction 'HKL Denzo and Scalepack (Otwinowski & Minor 1997)'
_computing_molecular_graphics 'Ortep-3 for Windows (Farrugia, 1997)'
_computing_publication_material 'WinGX publication routines (Farrugia, 1999)'
_computing_structure_refinement 'SHELXL-97 (Sheldrick, 1997)'
_computing_structure_solution 'SHELXS-97 (Sheldrick, 1997)'
_diffrn_ambient_temperature 173(2)
_diffrn_detector 'CCD plate'
_diffrn_measured_fraction_theta_full 0.997
_diffrn_measured_fraction_theta_max 0.997
_diffrn_measurement_device '95mm CCD camera on \k-goniostat'
_diffrn_measurement_device_type KappaCCD
_diffrn_measurement_method 'CCD rotation images, thick slices'
_diffrn_orient_matrix_type 'by Nonius Collect from scalepack cell'
_diffrn_orient_matrix_UB_11 -0.263569E-1
_diffrn_orient_matrix_UB_12 -0.477609E-1
_diffrn_orient_matrix_UB_13 0.285493E-1
_diffrn_orient_matrix_UB_21 -0.85668E-1
_diffrn_orient_matrix_UB_22 -0.111029E-1
_diffrn_orient_matrix_UB_23 -0.255639E-1
_diffrn_orient_matrix_UB_31 0.542439E-1
_diffrn_orient_matrix_UB_32 -0.407417E-1
_diffrn_orient_matrix_UB_33 -0.265013E-1
_diffrn_radiation_monochromator graphite
_diffrn_radiation_probe x-ray
_diffrn_radiation_type MoK\a
_diffrn_radiation_wavelength 0.71073
_diffrn_reflns_av_R_equivalents 0.0624
_diffrn_reflns_av_unetI/netI 0.025
_diffrn_reflns_limit_h_max 19
_diffrn_reflns_limit_h_min -19
_diffrn_reflns_limit_k_max 26
_diffrn_reflns_limit_k_min -26
_diffrn_reflns_limit_l_max 11
_diffrn_reflns_limit_l_min -11
_diffrn_reflns_number 44711
_diffrn_reflns_theta_full 26.01
_diffrn_reflns_theta_max 26.01
_diffrn_reflns_theta_min 3.49
_diffrn_source 'Enraf Nonius FR590'
_exptl_absorpt_coefficient_mu 2
_exptl_absorpt_correction_T_max 0.6805
_exptl_absorpt_correction_T_min 0.564
_exptl_absorpt_correction_type multi-scan
_exptl_absorpt_process_details
;
        [c.f. r.h. blessing, acta cryst. (1995), a51, 33-38]
;
_exptl_crystal_colour colourless
_exptl_crystal_density_diffrn 1.355
_exptl_crystal_density_method 'not measured'
_exptl_crystal_description prism
_exptl_crystal_F_000 1352
_exptl_crystal_size_max 0.2
_exptl_crystal_size_mid 0.15
_exptl_crystal_size_min 0.15
_refine_diff_density_max 0.435
_refine_diff_density_min -0.561
_refine_diff_density_rms 0.058
_refine_ls_extinction_method none
_refine_ls_goodness_of_fit_ref 1.032
_refine_ls_hydrogen_treatment constr
_refine_ls_matrix_type full
_refine_ls_number_parameters 169
_refine_ls_number_reflns 3245
_refine_ls_number_restraints 0
_refine_ls_restrained_S_all 1.032
_refine_ls_R_factor_all 0.036
_refine_ls_R_factor_gt 0.0251
_refine_ls_shift/su_max 0.001
_refine_ls_shift/su_mean 0
_refine_ls_structure_factor_coef Fsqd
_refine_ls_weighting_details 'calc w=1/[\s^2^(Fo^2^)+(0.0229P)^2^+2.1219P] where P=(Fo^2^+2Fc^2^)/3'
_refine_ls_weighting_scheme calc
_refine_ls_wR_factor_gt 0.0527
_refine_ls_wR_factor_ref 0.0566
_reflns_number_gt 2756
_reflns_number_total 3245
_reflns_threshold_expression >2sigma(I)
_cod_data_source_file ic070183rsi20070131_061332_4.cif
_cod_data_source_block (4)-nov904
_cod_database_code 4308178

loop_
_symmetry_equiv_pos_as_xyz
'x, y, z'
'-x+1/2, -y, z+1/2'
'x+1/2, -y+1/2, -z+1/2'
'-x, y+1/2, -z'
'-x, -y, -z'
'x-1/2, y, -z-1/2'
'-x-1/2, y-1/2, z-1/2'
'x, -y-1/2, z'

loop_
_atom_site_label
_atom_site_type_symbol
_atom_site_fract_x
_atom_site_fract_y
_atom_site_fract_z
_atom_site_U_iso_or_equiv
_atom_site_adp_type
_atom_site_occupancy
_atom_site_symmetry_multiplicity
_atom_site_calc_flag
_atom_site_refinement_flags
_atom_site_disorder_assembly
_atom_site_disorder_group
In In 0.627380(13) 0.25 0.21456(2) 0.02641(7) Uani 1 2 d S . .
Br Br 0.52679(3) 0.25 0.42188(4) 0.05520(13) Uani 1 2 d S . .
N1 N 0.57850(11) 0.32077(8) 0.07717(17) 0.0253(4) Uani 1 1 d . . .
C1 C 0.51430(14) 0.30949(10) -0.0102(2) 0.0307(5) Uani 1 1 d . . .
C2 C 0.4823(2) 0.25 -0.0411(3) 0.0333(7) Uani 1 2 d S . .
H2 H 0.4301 0.25 -0.0916 0.04 Uiso 1 2 calc SR . .
C3 C 0.47215(17) 0.36308(11) -0.0855(3) 0.0467(7) Uani 1 1 d . . .
H3A H 0.499 0.4023 -0.0567 0.07 Uiso 0.5 1 calc PR . .
H3B H 0.4114 0.3641 -0.0617 0.07 Uiso 0.5 1 calc PR . .
H3C H 0.4787 0.3576 -0.1868 0.07 Uiso 0.5 1 calc PR . .
H3D H 0.4271 0.3471 -0.1468 0.07 Uiso 0.5 1 calc PR . .
H3E H 0.5147 0.3853 -0.1418 0.07 Uiso 0.5 1 calc PR . .
H3F H 0.4473 0.3917 -0.0167 0.07 Uiso 0.5 1 calc PR . .
C4 C 0.61703(13) 0.38199(10) 0.0797(2) 0.0295(5) Uani 1 1 d . . .
C5 C 0.68738(15) 0.39293(10) -0.0081(3) 0.0384(6) Uani 1 1 d . . .
C6 C 0.72343(16) 0.45206(12) -0.0070(3) 0.0487(7) Uani 1 1 d . . .
H6 H 0.7702 0.4607 -0.0671 0.058 Uiso 1 1 calc R . .
C7 C 0.69320(17) 0.49808(12) 0.0784(3) 0.0516(7) Uani 1 1 d . . .
H7 H 0.7182 0.5384 0.0757 0.062 Uiso 1 1 calc R . .
C8 C 0.62685(17) 0.48623(11) 0.1680(3) 0.0450(6) Uani 1 1 d . . .
H8 H 0.6076 0.5183 0.2289 0.054 Uiso 1 1 calc R . .
C9 C 0.58687(15) 0.42792(10) 0.1718(2) 0.0333(5) Uani 1 1 d . . .
C10 C 0.72293(19) 0.34263(12) -0.1027(3) 0.0575(8) Uani 1 1 d . . .
H10 H 0.7037 0.3017 -0.0639 0.069 Uiso 1 1 calc R . .
C11 C 0.8209(2) 0.34216(16) -0.1028(4) 0.0867(12) Uani 1 1 d . . .
H11A H 0.8414 0.3088 -0.1644 0.13 Uiso 1 1 calc R . .
H11B H 0.8417 0.335 -0.0074 0.13 Uiso 1 1 calc R . .
H11C H 0.842 0.3824 -0.1368 0.13 Uiso 1 1 calc R . .
C12 C 0.6879(3) 0.34753(18) -0.2503(4) 0.0934(13) Uani 1 1 d . . .
H12A H 0.7117 0.314 -0.3081 0.14 Uiso 1 1 calc R . .
H12B H 0.7036 0.388 -0.2905 0.14 Uiso 1 1 calc R . .
H12C H 0.6256 0.3437 -0.2479 0.14 Uiso 1 1 calc R . .
C13 C 0.51505(16) 0.41683(11) 0.2749(3) 0.0391(6) Uani 1 1 d . . .
H13 H 0.4931 0.3736 0.2593 0.047 Uiso 1 1 calc R . .
C14 C 0.54826(19) 0.42050(13) 0.4252(3) 0.0558(8) Uani 1 1 d . . .
H14A H 0.5013 0.4128 0.4906 0.084 Uiso 1 1 calc R . .
H14B H 0.5721 0.462 0.4423 0.084 Uiso 1 1 calc R . .
H14C H 0.5927 0.389 0.439 0.084 Uiso 1 1 calc R . .
C15 C 0.44069(18) 0.46209(13) 0.2529(3) 0.0587(8) Uani 1 1 d . . .
H15A H 0.396 0.4536 0.3221 0.088 Uiso 1 1 calc R . .
H15B H 0.4175 0.4566 0.1583 0.088 Uiso 1 1 calc R . .
H15C H 0.461 0.505 0.2641 0.088 Uiso 1 1 calc R . .
C16 C 0.7627(2) 0.25 0.2563(4) 0.0449(9) Uani 1 2 d S . .
H16 H 0.7921 0.25 0.1633 0.054 Uiso 1 2 calc SR . .
C17 C 0.79022(19) 0.30919(14) 0.3316(3) 0.0680(9) Uani 1 1 d . . .
H17A H 0.7709 0.3456 0.2784 0.102 Uiso 1 1 calc R . .
H17B H 0.8525 0.31 0.3394 0.102 Uiso 1 1 calc R . .
H17C H 0.765 0.3101 0.4255 0.102 Uiso 1 1 calc R . .

loop_
_atom_site_aniso_label
_atom_site_aniso_U_11
_atom_site_aniso_U_22
_atom_site_aniso_U_33
_atom_site_aniso_U_23
_atom_site_aniso_U_13
_atom_site_aniso_U_12
In 0.02983(12) 0.02326(12) 0.02616(12) 0 -0.00469(10) 0
Br 0.0832(3) 0.0413(2) 0.0411(2) 0 0.0255(2) 0
N1 0.0305(10) 0.0198(9) 0.0256(9) 0.0008(7) -0.0018(8) -0.0008(8)
C1 0.0356(12) 0.0267(12) 0.0297(11) 0.0021(9) -0.0041(10) 0.0034(10)
C2 0.0361(17) 0.0281(17) 0.0357(18) 0 -0.0145(15) 0
C3 0.0586(16) 0.0298(13) 0.0517(16) 0.0045(11) -0.0237(13) 0.0012(12)
C4 0.0352(12) 0.0224(11) 0.0309(12) 0.0048(9) -0.0095(10) -0.0018(10)
C5 0.0429(14) 0.0289(12) 0.0433(14) 0.0092(11) 0.0019(11) -0.0039(11)
C6 0.0431(15) 0.0383(14) 0.0647(17) 0.0142(13) 0.0028(13) -0.0076(12)
C7 0.0529(16) 0.0290(14) 0.073(2) 0.0041(13) -0.0134(15) -0.0145(12)
C8 0.0539(16) 0.0260(13) 0.0552(16) -0.0058(11) -0.0155(14) -0.0007(12)
C9 0.0379(12) 0.0257(12) 0.0363(12) -0.0011(9) -0.0113(10) 0.0011(10)
C10 0.073(2) 0.0346(14) 0.0644(19) 0.0063(13) 0.0366(16) -0.0050(14)
C11 0.078(2) 0.067(2) 0.116(3) 0.015(2) 0.058(2) 0.0091(19)
C12 0.139(4) 0.085(3) 0.056(2) -0.0166(19) 0.030(2) -0.017(3)
C13 0.0486(14) 0.0274(13) 0.0411(14) -0.0067(11) -0.0001(12) 0.0038(11)
C14 0.081(2) 0.0452(16) 0.0411(15) -0.0108(12) -0.0004(14) 0.0029(15)
C15 0.0569(17) 0.0518(18) 0.0675(19) -0.0096(15) 0.0030(15) 0.0146(15)
C16 0.0346(19) 0.048(2) 0.052(2) 0 -0.0106(16) 0
C17 0.0504(17) 0.063(2) 0.090(2) -0.0060(17) -0.0274(17) -0.0122(15)

loop_
_atom_type_symbol
_atom_type_description
_atom_type_scat_dispersion_real
_atom_type_scat_dispersion_imag
_atom_type_scat_source
C C 0.0033 0.0016 'International Tables Vol C Tables 4.2.6.8 and 6.1.1.4'
H H 0 0 'International Tables Vol C Tables 4.2.6.8 and 6.1.1.4'
Br Br -0.2901 2.4595 'International Tables Vol C Tables 4.2.6.8 and 6.1.1.4'
In In -0.7276 1.31 'International Tables Vol C Tables 4.2.6.8 and 6.1.1.4'
N N 0.0061 0.0033 'International Tables Vol C Tables 4.2.6.8 and 6.1.1.4'

loop_
_geom_angle_atom_site_label_1
_geom_angle_atom_site_label_2
_geom_angle_atom_site_label_3
_geom_angle
_geom_angle_site_symmetry_1
_geom_angle_site_symmetry_3
_geom_angle_publ_flag
N1 In N1 89.99(9) 8_565 . ?
N1 In C16 117.61(8) 8_565 . ?
N1 In C16 117.61(8) . . ?
N1 In Br 104.76(5) 8_565 . ?
N1 In Br 104.76(5) . . ?
C16 In Br 117.93(10) . . ?
C1 N1 C4 119.49(17) . . ?
C1 N1 In 121.63(14) . . ?
C4 N1 In 118.88(12) . . ?
N1 C1 C2 124.6(2) . . ?
N1 C1 C3 119.45(19) . . ?
C2 C1 C3 115.9(2) . . ?
C1 C2 C1 131.0(3) . 8_565 ?
C9 C4 C5 121.4(2) . . ?
C9 C4 N1 120.53(19) . . ?
C5 C4 N1 118.02(19) . . ?
C6 C5 C4 117.9(2) . . ?
C6 C5 C10 120.4(2) . . ?
C4 C5 C10 121.7(2) . . ?
C7 C6 C5 121.6(2) . . ?
C6 C7 C8 120.1(2) . . ?
C7 C8 C9 121.5(2) . . ?
C8 C9 C4 117.5(2) . . ?
C8 C9 C13 119.3(2) . . ?
C4 C9 C13 123.19(19) . . ?
C5 C10 C12 111.8(3) . . ?
C5 C10 C11 111.9(3) . . ?
C12 C10 C11 111.3(3) . . ?
C9 C13 C14 110.4(2) . . ?
C9 C13 C15 112.2(2) . . ?
C14 C13 C15 110.8(2) . . ?
C17 C16 C17 113.2(3) . 8_565 ?
C17 C16 In 111.45(19) . . ?
C17 C16 In 111.45(19) 8_565 . ?

loop_
_geom_bond_atom_site_label_1
_geom_bond_atom_site_label_2
_geom_bond_distance
_geom_bond_site_symmetry_2
_geom_bond_publ_flag
In N1 2.1481(16) 8_565 ?
In N1 2.1481(16) . ?
In C16 2.160(3) . ?
In Br 2.5310(4) . ?
N1 C1 1.330(3) . ?
N1 C4 1.447(3) . ?
C1 C2 1.403(2) . ?
C1 C3 1.509(3) . ?
C2 C1 1.403(2) 8_565 ?
C4 C9 1.403(3) . ?
C4 C5 1.405(3) . ?
C5 C6 1.389(3) . ?
C5 C10 1.514(3) . ?
C6 C7 1.365(4) . ?
C7 C8 1.371(4) . ?
C8 C9 1.400(3) . ?
C9 C13 1.515(3) . ?
C10 C12 1.517(5) . ?
C10 C11 1.536(4) . ?
C13 C14 1.528(3) . ?
C13 C15 1.533(3) . ?
C16 C17 1.522(3) . ?
C16 C17 1.522(3) 8_565 ?
